data_7017819
loop_
_publ_author_name
'Kizas, Christos M.'
'Manos, Manolis J.'
'Nastopoulos, Vassilios'
'Boudalis, Athanassios K.'
'Sanakis, Yiannis'
'Tasiopoulos, Anastasios J.'

_publ_section_title
;
 Pentanuclear complexes with unusual structural topologies from the
 initial use of two aliphatic amino-alcohol ligands in Fe chemistry.
;
_journal_issue 5
_journal_name_full 'Dalton transactions (Cambridge, England : 2003)'
_journal_page_first 1544
_journal_page_last 1552
_journal_paper_doi 10.1039/c1dt11487e
_journal_volume 41
_journal_year 2012
_chemical_formula_moiety 'C51 H98 Cl Fe5 N2 O22, C5 H10 O2'
_chemical_formula_sum 'C56 H108 Cl Fe5 N2 O24'
_chemical_formula_weight 1508.14
_space_group_IT_number 14
_symmetry_cell_setting monoclinic
_symmetry_space_group_name_Hall '-P 2ybc'
_symmetry_space_group_name_H-M 'P 1 21/c 1'
_atom_sites_solution_hydrogens geom
_atom_sites_solution_primary direct
_atom_sites_solution_secondary difmap
_audit_creation_method SHELXL-97
_cell_angle_alpha 90.00
_cell_angle_beta 102.958(5)
_cell_angle_gamma 90.00
_cell_formula_units_Z 4
_cell_length_a 16.4685(8)
_cell_length_b 18.6761(7)
_cell_length_c 24.3627(9)
_cell_measurement_reflns_used 4179
_cell_measurement_temperature 100(2)
_cell_measurement_theta_max 30.2616
_cell_measurement_theta_min 3.1116
_cell_volume 7302.4(5)
_computing_cell_refinement 'CrysAlis RED (Oxford Diffraction, 2009)'
_computing_data_collection 'CrysAlis CCD (Oxford Diffraction, 2009)'
_computing_data_reduction 'CrysAlis RED (Oxford Diffraction, 2009)'
_computing_molecular_graphics
;ORTEP-3 for Windows (Farrugia, 1997); PLATON (Spek, 1990);
MERCURY (Bruno et al. 2002)
;
_computing_publication_material 'WINGX (Farrugia, 1999)'
_computing_structure_refinement 'SHELXL-97 (Sheldrick, 1997)'
_computing_structure_solution 'SIR92 (Altomare et al., 1994)'
_diffrn_ambient_temperature 100(2)
_diffrn_detector_area_resol_mean 16.0288
_diffrn_measured_fraction_theta_full 0.994
_diffrn_measured_fraction_theta_max 0.994
_diffrn_measurement_device_type 'Oxford Diffraction Xcalibur-3 with Sapphire CCD'
_diffrn_measurement_method '\w scans'
_diffrn_radiation_monochromator graphite
_diffrn_radiation_source 'Enhance (Mo) X-ray source'
_diffrn_radiation_type MoK\a
_diffrn_radiation_wavelength 0.71073
_diffrn_reflns_av_R_equivalents 0.0000
_diffrn_reflns_av_sigmaI/netI 0.3118
_diffrn_reflns_limit_h_max 19
_diffrn_reflns_limit_h_min -19
_diffrn_reflns_limit_k_max 22
_diffrn_reflns_limit_k_min -22
_diffrn_reflns_limit_l_max 28
_diffrn_reflns_limit_l_min -23
_diffrn_reflns_number 12906
_diffrn_reflns_theta_full 25.08
_diffrn_reflns_theta_max 25.08
_diffrn_reflns_theta_min 3.21
_exptl_absorpt_coefficient_mu 1.077
_exptl_absorpt_correction_T_max 1.00000
_exptl_absorpt_correction_T_min 0.98520
_exptl_absorpt_correction_type multi-scan
_exptl_absorpt_process_details 'Empirical absorption correction (CrysAlis RED, Oxford Diffraction)'
_exptl_crystal_colour 'light purple'
_exptl_crystal_density_diffrn 1.372
_exptl_crystal_density_method 'not measured'
_exptl_crystal_description prism
_exptl_crystal_F_000 3188
_exptl_crystal_size_max 0.14
_exptl_crystal_size_mid 0.10
_exptl_crystal_size_min 0.09
_refine_diff_density_max 0.731
_refine_diff_density_min -0.523
_refine_diff_density_rms 0.098
_refine_ls_extinction_method none
_refine_ls_goodness_of_fit_ref 0.840
_refine_ls_hydrogen_treatment mixed
_refine_ls_matrix_type full
_refine_ls_number_parameters 880
_refine_ls_number_reflns 12906
_refine_ls_number_restraints 149
_refine_ls_restrained_S_all 0.851
_refine_ls_R_factor_all 0.1828
_refine_ls_R_factor_gt 0.0660
_refine_ls_shift/su_max 0.000
_refine_ls_shift/su_mean 0.000
_refine_ls_structure_factor_coef Fsqd
_refine_ls_weighting_details 'calc w=1/[\s^2^(Fo^2^)+(0.0201P)^2^] where P=(Fo^2^+2Fc^2^)/3'
_refine_ls_weighting_scheme calc
_refine_ls_wR_factor_gt 0.0962
_refine_ls_wR_factor_ref 0.1102
_reflns_number_gt 4766
_reflns_number_total 12906
_reflns_threshold_expression >2\s(I)
_cod_data_source_file c1dt11487e.txt
_cod_data_source_block ck43
_cod_original_sg_symbol_H-M 'P 21/c'
_cod_database_code 7017819

loop_
_symmetry_equiv_pos_as_xyz
'x, y, z'
'-x, y+1/2, -z+1/2'
'-x, -y, -z'
'x, -y-1/2, z-1/2'

loop_
_atom_site_label
_atom_site_type_symbol
_atom_site_fract_x
_atom_site_fract_y
_atom_site_fract_z
_atom_site_U_iso_or_equiv
_atom_site_adp_type
_atom_site_occupancy
_atom_site_symmetry_multiplicity
_atom_site_calc_flag
_atom_site_refinement_flags
_atom_site_disorder_assembly
_atom_site_disorder_group
Fe1 Fe 0.74123(7) 0.31100(5) 0.32435(4) 0.0234(3) Uani 1 1 d . A .
Fe2 Fe 0.77198(6) 0.22096(6) 0.20478(4) 0.0213(3) Uani 1 1 d . A .
Fe3 Fe 0.91759(7) 0.21032(6) 0.30398(4) 0.0241(3) Uani 1 1 d . A .
Fe4 Fe 0.75712(7) 0.15519(5) 0.33592(4) 0.0219(3) Uani 1 1 d . A .
Fe5 Fe 0.71384(7) 0.24656(6) 0.44889(4) 0.0274(3) Uani 1 1 d . A .
Cl Cl 0.83332(13) 0.21447(11) 0.51602(7) 0.0399(6) Uani 1 1 d . . .
C1 C 0.8152(5) 0.1403(4) 0.1037(3) 0.030(2) Uani 1 1 d . A .
H1A H 0.8131 0.1401 0.0636 0.036 Uiso 1 1 calc R . .
H1B H 0.7889 0.0968 0.1128 0.036 Uiso 1 1 calc R . .
C2 C 0.9041(5) 0.1417(4) 0.1356(3) 0.035(2) Uani 1 1 d . . .
H2A H 0.9256 0.1897 0.1335 0.042 Uiso 1 1 calc R . .
H2B H 0.9359 0.1099 0.1169 0.042 Uiso 1 1 calc R . .
C3 C 0.9190(5) 0.1201(4) 0.1971(3) 0.037(2) Uani 1 1 d . . .
H3A H 0.8993 0.0714 0.1995 0.044 Uiso 1 1 calc R . .
H3B H 0.9784 0.1206 0.2134 0.044 Uiso 1 1 calc R . .
C4 C 0.9925(6) 0.0816(5) 0.4580(4) 0.078(3) Uani 1 1 d DU . .
H4A H 1.0465 0.0754 0.4489 0.094 Uiso 1 1 calc R . .
H4B H 0.9962 0.0608 0.4950 0.094 Uiso 1 1 calc R . .
C5 C 0.9313(6) 0.0400(5) 0.4172(4) 0.065(3) Uani 1 1 d DU . .
H5A H 0.8798 0.0388 0.4303 0.078 Uiso 1 1 calc R . .
H5B H 0.9515 -0.0088 0.4177 0.078 Uiso 1 1 calc R . .
C6 C 0.9111(5) 0.0649(4) 0.3575(3) 0.033(2) Uani 1 1 d . . .
H6A H 0.9611 0.0627 0.3428 0.040 Uiso 1 1 calc R . .
H6B H 0.8704 0.0327 0.3353 0.040 Uiso 1 1 calc R . .
C7 C 0.6759(5) 0.3514(5) 0.2077(4) 0.028(2) Uani 1 1 d . A .
C8 C 0.6183(6) 0.4077(4) 0.1717(3) 0.035(2) Uani 1 1 d D . .
C9A C 0.5293(9) 0.3765(10) 0.1571(8) 0.057(6) Uani 0.50 1 d PDU A 1
H9A1 H 0.5077 0.3744 0.1906 0.086 Uiso 0.50 1 calc PR A 1
H9A2 H 0.5305 0.3293 0.1419 0.086 Uiso 0.50 1 calc PR A 1
H9A3 H 0.4941 0.4067 0.1298 0.086 Uiso 0.50 1 calc PR A 1
C10A C 0.6472(11) 0.4151(10) 0.1156(6) 0.046(5) Uani 0.50 1 d PDU A 1
H10A H 0.6193 0.4550 0.0946 0.069 Uiso 0.50 1 calc PR A 1
H10B H 0.6340 0.3721 0.0939 0.069 Uiso 0.50 1 calc PR A 1
H10C H 0.7063 0.4230 0.1236 0.069 Uiso 0.50 1 calc PR A 1
C11A C 0.6259(14) 0.4790(9) 0.1997(8) 0.078(7) Uani 0.50 1 d PDU A 1
H11A H 0.5822 0.5098 0.1802 0.117 Uiso 0.50 1 calc PR A 1
H11B H 0.6790 0.4997 0.1989 0.117 Uiso 0.50 1 calc PR A 1
H11C H 0.6213 0.4735 0.2381 0.117 Uiso 0.50 1 calc PR A 1
C9B C 0.5586(13) 0.3752(11) 0.1225(8) 0.085(8) Uani 0.50 1 d PDU A 2
H9B1 H 0.5277 0.3377 0.1355 0.128 Uiso 0.50 1 calc PR A 2
H9B2 H 0.5889 0.3558 0.0966 0.128 Uiso 0.50 1 calc PR A 2
H9B3 H 0.5208 0.4114 0.1039 0.128 Uiso 0.50 1 calc PR A 2
C10B C 0.6710(12) 0.4666(10) 0.1536(9) 0.065(6) Uani 0.50 1 d PU A 2
H10D H 0.6352 0.5035 0.1342 0.098 Uiso 0.50 1 calc PR A 2
H10E H 0.7032 0.4468 0.1289 0.098 Uiso 0.50 1 calc PR A 2
H10F H 0.7078 0.4865 0.1862 0.098 Uiso 0.50 1 calc PR A 2
C11B C 0.5667(12) 0.4414(10) 0.2101(7) 0.055(6) Uani 0.50 1 d PU A 2
H11D H 0.6032 0.4653 0.2409 0.083 Uiso 0.50 1 calc PR A 2
H11E H 0.5364 0.4046 0.2244 0.083 Uiso 0.50 1 calc PR A 2
H11F H 0.5283 0.4753 0.1890 0.083 Uiso 0.50 1 calc PR A 2
C12 C 0.5904(5) 0.2189(5) 0.2944(3) 0.025(2) Uani 1 1 d U A .
C13 C 0.4958(5) 0.2080(4) 0.2781(3) 0.032(2) Uani 1 1 d . . .
C14 C 0.4707(5) 0.1540(4) 0.3179(3) 0.047(3) Uani 1 1 d . . .
H14A H 0.4113 0.1473 0.3081 0.070 Uiso 1 1 calc R . .
H14B H 0.4870 0.1713 0.3559 0.070 Uiso 1 1 calc R . .
H14C H 0.4978 0.1091 0.3149 0.070 Uiso 1 1 calc R . .
C15 C 0.4510(4) 0.2766(4) 0.2810(3) 0.046(2) Uani 1 1 d . . .
H15A H 0.4634 0.3095 0.2537 0.069 Uiso 1 1 calc R . .
H15B H 0.4687 0.2967 0.3180 0.069 Uiso 1 1 calc R . .
H15C H 0.3921 0.2678 0.2732 0.069 Uiso 1 1 calc R . .
C16 C 0.4746(5) 0.1775(5) 0.2183(3) 0.055(3) Uani 1 1 d . . .
H16A H 0.5014 0.1319 0.2179 0.083 Uiso 1 1 calc R . .
H16B H 0.4936 0.2098 0.1933 0.083 Uiso 1 1 calc R . .
H16C H 0.4153 0.1715 0.2063 0.083 Uiso 1 1 calc R . .
C17 C 0.7061(5) 0.0781(4) 0.2261(3) 0.023(2) Uani 1 1 d . A .
C18 C 0.6667(6) 0.0081(4) 0.2001(3) 0.030(2) Uani 1 1 d . . .
C19 C 0.6106(6) -0.0195(5) 0.2379(4) 0.074(3) Uani 1 1 d . . .
H19A H 0.5726 0.0176 0.2430 0.111 Uiso 1 1 calc R . .
H19B H 0.6444 -0.0331 0.2739 0.111 Uiso 1 1 calc R . .
H19C H 0.5798 -0.0603 0.2206 0.111 Uiso 1 1 calc R . .
C20 C 0.6140(5) 0.0199(4) 0.1416(3) 0.054(3) Uani 1 1 d . . .
H20A H 0.6478 0.0397 0.1180 0.081 Uiso 1 1 calc R . .
H20B H 0.5695 0.0524 0.1433 0.081 Uiso 1 1 calc R . .
H20C H 0.5911 -0.0250 0.1263 0.081 Uiso 1 1 calc R . .
C21 C 0.7351(6) -0.0435(4) 0.1978(4) 0.075(3) Uani 1 1 d . . .
H21A H 0.7116 -0.0896 0.1863 0.112 Uiso 1 1 calc R . .
H21B H 0.7717 -0.0472 0.2343 0.112 Uiso 1 1 calc R . .
H21C H 0.7658 -0.0268 0.1711 0.112 Uiso 1 1 calc R . .
C22 C 0.9107(5) 0.3281(4) 0.2209(3) 0.021(2) Uani 1 1 d . A .
C23 C 0.9513(6) 0.3934(4) 0.2012(3) 0.039(2) Uani 1 1 d D . .
C24A C 0.8940(11) 0.4319(10) 0.1526(7) 0.056(7) Uani 0.50 1 d PDU B 1
H24A H 0.9247 0.4688 0.1385 0.083 Uiso 0.50 1 calc PR B 1
H24B H 0.8485 0.4530 0.1654 0.083 Uiso 0.50 1 calc PR B 1
H24C H 0.8728 0.3983 0.1230 0.083 Uiso 0.50 1 calc PR B 1
C25A C 1.0216(12) 0.3586(10) 0.1750(9) 0.086(7) Uani 0.50 1 d PDU B 1
H25A H 0.9966 0.3365 0.1397 0.129 Uiso 0.50 1 calc PR B 1
H25B H 1.0510 0.3232 0.2004 0.129 Uiso 0.50 1 calc PR B 1
H25C H 1.0598 0.3951 0.1691 0.129 Uiso 0.50 1 calc PR B 1
C26A C 0.9938(16) 0.4408(11) 0.2471(8) 0.086(8) Uani 0.50 1 d PDU B 1
H26A H 1.0205 0.4792 0.2317 0.129 Uiso 0.50 1 calc PR B 1
H26B H 1.0348 0.4140 0.2733 0.129 Uiso 0.50 1 calc PR B 1
H26C H 0.9537 0.4602 0.2662 0.129 Uiso 0.50 1 calc PR B 1
C24B C 0.9297(12) 0.3997(10) 0.1401(6) 0.050(6) Uani 0.50 1 d PDU B 2
H24D H 0.9435 0.4469 0.1294 0.074 Uiso 0.50 1 calc PR B 2
H24E H 0.8710 0.3917 0.1267 0.074 Uiso 0.50 1 calc PR B 2
H24F H 0.9602 0.3648 0.1239 0.074 Uiso 0.50 1 calc PR B 2
C25B C 1.0392(9) 0.4026(10) 0.2321(7) 0.044(5) Uani 0.50 1 d PDU B 2
H25D H 1.0722 0.3639 0.2229 0.066 Uiso 0.50 1 calc PR B 2
H25E H 1.0421 0.4025 0.2719 0.066 Uiso 0.50 1 calc PR B 2
H25F H 1.0602 0.4472 0.2215 0.066 Uiso 0.50 1 calc PR B 2
C26B C 0.9089(12) 0.4597(8) 0.2232(8) 0.063(6) Uani 0.50 1 d PDU B 2
H26D H 0.9311 0.5030 0.2112 0.094 Uiso 0.50 1 calc PR B 2
H26E H 0.9199 0.4584 0.2636 0.094 Uiso 0.50 1 calc PR B 2
H26F H 0.8498 0.4580 0.2081 0.094 Uiso 0.50 1 calc PR B 2
C27 C 1.0967(4) 0.1777(5) 0.3512(3) 0.048(2) Uani 1 1 d DU A .
C28 C 1.1813(6) 0.1859(6) 0.3338(4) 0.062(3) Uani 1 1 d D . .
C29 C 1.2491(7) 0.1439(6) 0.3746(4) 0.104(4) Uani 1 1 d U . .
H29A H 1.2573 0.1643 0.4116 0.157 Uiso 1 1 calc R . .
H29B H 1.3003 0.1463 0.3620 0.157 Uiso 1 1 calc R . .
H29C H 1.2323 0.0948 0.3757 0.157 Uiso 1 1 calc R . .
C30 C 1.2111(7) 0.2614(6) 0.3399(5) 0.121(4) Uani 1 1 d U . .
H30A H 1.1664 0.2928 0.3230 0.181 Uiso 1 1 calc R . .
H30B H 1.2565 0.2671 0.3214 0.181 Uiso 1 1 calc R . .
H30C H 1.2297 0.2728 0.3791 0.181 Uiso 1 1 calc R . .
C31 C 1.1718(7) 0.1618(7) 0.2718(4) 0.130(5) Uani 1 1 d DU . .
H31A H 1.1620 0.1111 0.2690 0.195 Uiso 1 1 calc R . .
H31B H 1.2219 0.1729 0.2596 0.195 Uiso 1 1 calc R . .
H31C H 1.1256 0.1865 0.2484 0.195 Uiso 1 1 calc R . .
C32 C 0.9210(5) 0.3368(4) 0.3796(3) 0.024(2) Uani 1 1 d U A .
C33 C 0.9812(5) 0.3850(4) 0.4194(3) 0.032(2) Uani 1 1 d . . .
C34 C 0.9624(6) 0.4613(4) 0.4059(4) 0.068(3) Uani 1 1 d . . .
H34A H 0.9693 0.4712 0.3685 0.103 Uiso 1 1 calc R . .
H34B H 0.9997 0.4909 0.4324 0.103 Uiso 1 1 calc R . .
H34C H 0.9060 0.4714 0.4079 0.103 Uiso 1 1 calc R . .
C35 C 1.0697(6) 0.3675(5) 0.4172(4) 0.073(3) Uani 1 1 d . . .
H35A H 1.0761 0.3721 0.3791 0.109 Uiso 1 1 calc R . .
H35B H 1.0824 0.3193 0.4300 0.109 Uiso 1 1 calc R . .
H35C H 1.1069 0.4000 0.4410 0.109 Uiso 1 1 calc R . .
C36 C 0.9692(6) 0.3680(4) 0.4781(3) 0.060(3) Uani 1 1 d . . .
H36A H 1.0008 0.4012 0.5047 0.090 Uiso 1 1 calc R . .
H36B H 0.9879 0.3201 0.4883 0.090 Uiso 1 1 calc R . .
H36C H 0.9112 0.3720 0.4786 0.090 Uiso 1 1 calc R . .
C37 C 0.7055(5) 0.4002(4) 0.4172(4) 0.027(2) Uani 1 1 d . A .
C38 C 0.6821(5) 0.4744(4) 0.4372(3) 0.031(2) Uani 1 1 d . . .
C39 C 0.7565(6) 0.5061(4) 0.4762(3) 0.060(3) Uani 1 1 d . . .
H39A H 0.7733 0.4759 0.5086 0.090 Uiso 1 1 calc R . .
H39B H 0.7426 0.5528 0.4879 0.090 Uiso 1 1 calc R . .
H39C H 0.8013 0.5101 0.4571 0.090 Uiso 1 1 calc R . .
C40 C 0.6138(6) 0.4631(4) 0.4692(4) 0.067(3) Uani 1 1 d . . .
H40A H 0.5633 0.4489 0.4434 0.100 Uiso 1 1 calc R . .
H40B H 0.6045 0.5069 0.4875 0.100 Uiso 1 1 calc R . .
H40C H 0.6304 0.4263 0.4970 0.100 Uiso 1 1 calc R . .
C41 C 0.6487(6) 0.5221(4) 0.3869(3) 0.062(3) Uani 1 1 d . . .
H41A H 0.6922 0.5317 0.3674 0.092 Uiso 1 1 calc R . .
H41B H 0.6294 0.5663 0.3994 0.092 Uiso 1 1 calc R . .
H41C H 0.6033 0.4984 0.3618 0.092 Uiso 1 1 calc R . .
C42 C 0.5786(6) 0.2703(4) 0.4759(3) 0.031(2) Uani 1 1 d . A .
C43 C 0.4933(5) 0.2777(5) 0.4904(3) 0.033(2) Uani 1 1 d . . .
C44 C 0.4610(5) 0.2007(4) 0.4912(3) 0.051(3) Uani 1 1 d . . .
H44A H 0.4980 0.1739 0.5199 0.076 Uiso 1 1 calc R . .
H44B H 0.4585 0.1787 0.4552 0.076 Uiso 1 1 calc R . .
H44C H 0.4063 0.2013 0.4988 0.076 Uiso 1 1 calc R . .
C45 C 0.5033(5) 0.3140(4) 0.5474(3) 0.045(3) Uani 1 1 d . . .
H45A H 0.4502 0.3164 0.5574 0.068 Uiso 1 1 calc R . .
H45B H 0.5247 0.3615 0.5455 0.068 Uiso 1 1 calc R . .
H45C H 0.5414 0.2869 0.5754 0.068 Uiso 1 1 calc R . .
C46 C 0.4322(5) 0.3194(5) 0.4472(3) 0.054(3) Uani 1 1 d . . .
H46A H 0.4342 0.3029 0.4102 0.080 Uiso 1 1 calc R . .
H46B H 0.4462 0.3693 0.4505 0.080 Uiso 1 1 calc R . .
H46C H 0.3770 0.3126 0.4531 0.080 Uiso 1 1 calc R . .
C47 C 0.6967(5) 0.0877(5) 0.4294(3) 0.029(2) Uani 1 1 d . A .
C48 C 0.6775(6) 0.0163(4) 0.4556(3) 0.035(2) Uani 1 1 d . . .
C49 C 0.5924(5) 0.0194(4) 0.4684(3) 0.048(3) Uani 1 1 d . . .
H49A H 0.5516 0.0287 0.4343 0.072 Uiso 1 1 calc R . .
H49B H 0.5910 0.0571 0.4950 0.072 Uiso 1 1 calc R . .
H49C H 0.5804 -0.0255 0.4840 0.072 Uiso 1 1 calc R . .
C50 C 0.7433(6) 0.0087(5) 0.5100(4) 0.068(3) Uani 1 1 d . . .
H50A H 0.7415 0.0497 0.5335 0.102 Uiso 1 1 calc R . .
H50B H 0.7974 0.0054 0.5016 0.102 Uiso 1 1 calc R . .
H50C H 0.7327 -0.0339 0.5294 0.102 Uiso 1 1 calc R . .
C51 C 0.6818(6) -0.0466(4) 0.4160(4) 0.058(3) Uani 1 1 d . . .
H51A H 0.6426 -0.0391 0.3808 0.087 Uiso 1 1 calc R . .
H51B H 0.6684 -0.0902 0.4329 0.087 Uiso 1 1 calc R . .
H51C H 0.7370 -0.0499 0.4095 0.087 Uiso 1 1 calc R . .
O1 O 0.8782(3) 0.1661(2) 0.22948(17) 0.0224(13) Uani 1 1 d . . .
O2 O 0.8794(3) 0.1354(2) 0.35142(17) 0.0205(13) Uani 1 1 d . . .
O3 O 0.7204(3) 0.3710(2) 0.2544(2) 0.0253(14) Uani 1 1 d . . .
O4 O 0.6769(3) 0.2891(3) 0.18659(18) 0.0237(13) Uani 1 1 d . . .
O5 O 0.6200(3) 0.2802(3) 0.29499(17) 0.0225(13) Uani 1 1 d . . .
O6 O 0.6348(3) 0.1614(2) 0.30506(18) 0.0218(13) Uani 1 1 d . . .
O7 O 0.7454(3) 0.0758(2) 0.27681(19) 0.0237(13) Uani 1 1 d . . .
O8 O 0.6990(3) 0.1339(2) 0.19620(19) 0.0214(13) Uani 1 1 d . . .
O9 O 0.8409(3) 0.3081(2) 0.19118(19) 0.0249(13) Uani 1 1 d . . .
O10 O 0.9483(3) 0.3006(3) 0.2674(2) 0.0297(14) Uani 1 1 d . . .
O11 O 1.0375(3) 0.1710(2) 0.31396(17) 0.0159(12) Uani 1 1 d DU . .
O12 O 1.1008(4) 0.1774(3) 0.4053(2) 0.076(2) Uani 1 1 d D . .
O13 O 0.9427(3) 0.2716(3) 0.37502(18) 0.0259(13) Uani 1 1 d . . .
O14 O 0.8508(3) 0.3612(2) 0.3546(2) 0.0293(14) Uani 1 1 d . . .
O15 O 0.6947(3) 0.3882(2) 0.3655(2) 0.0280(14) Uani 1 1 d . . .
O16 O 0.7325(3) 0.3544(3) 0.45616(19) 0.0321(15) Uani 1 1 d . . .
O17 O 0.5843(3) 0.2716(3) 0.4249(2) 0.0340(14) Uani 1 1 d . . .
O18 O 0.6449(3) 0.2602(3) 0.51297(19) 0.0335(15) Uani 1 1 d . . .
O19 O 0.7407(3) 0.0833(2) 0.39313(19) 0.0262(14) Uani 1 1 d . . .
O20 O 0.6717(3) 0.1444(3) 0.44769(19) 0.0325(15) Uani 1 1 d . . .
O21 O 0.7911(3) 0.2327(2) 0.28668(17) 0.0182(12) Uani 1 1 d . . .
O22 O 0.7510(3) 0.2381(2) 0.38291(17) 0.0229(13) Uani 1 1 d . . .
N1 N 0.7688(4) 0.2029(4) 0.1176(3) 0.0236(16) Uani 1 1 d D . .
H1 H 0.792(4) 0.232(3) 0.099(2) 0.035 Uiso 1 1 d D . .
H2 H 0.7170(16) 0.195(4) 0.105(3) 0.035 Uiso 1 1 d D . .
N2 N 0.9773(5) 0.1600(4) 0.4620(3) 0.053(2) Uani 1 1 d U . .
O23 O 0.2025(4) 0.2202(4) 0.4982(3) 0.107(3) Uani 1 1 d D . .
O24 O 0.1105(5) 0.1785(5) 0.5471(3) 0.105(3) Uani 1 1 d D . .
C52 C 0.1711(7) 0.2109(6) 0.5440(5) 0.079(4) Uani 1 1 d D . .
C53 C 0.2149(8) 0.2482(6) 0.5973(6) 0.097(4) Uani 1 1 d DU . .
C54 C 0.2251(8) 0.2008(6) 0.6502(4) 0.124(5) Uani 1 1 d . . .
H54A H 0.1729 0.1784 0.6508 0.186 Uiso 1 1 calc R . .
H54B H 0.2426 0.2298 0.6833 0.186 Uiso 1 1 calc R . .
H54C H 0.2663 0.1646 0.6494 0.186 Uiso 1 1 calc R . .
C55 C 0.1651(8) 0.3169(6) 0.6040(5) 0.143(6) Uani 1 1 d DU . .
H55A H 0.1629 0.3476 0.5721 0.214 Uiso 1 1 calc R . .
H55B H 0.1921 0.3415 0.6377 0.214 Uiso 1 1 calc R . .
H55C H 0.1095 0.3041 0.6063 0.214 Uiso 1 1 calc R . .
C56 C 0.3032(7) 0.2683(7) 0.5912(5) 0.156(6) Uani 1 1 d D . .
H56A H 0.3385 0.2269 0.5983 0.235 Uiso 1 1 calc R . .
H56B H 0.3253 0.3052 0.6179 0.235 Uiso 1 1 calc R . .
H56C H 0.3008 0.2854 0.5537 0.235 Uiso 1 1 calc R . .

loop_
_atom_site_aniso_label
_atom_site_aniso_U_11
_atom_site_aniso_U_22
_atom_site_aniso_U_33
_atom_site_aniso_U_23
_atom_site_aniso_U_13
_atom_site_aniso_U_12
Fe1 0.0316(8) 0.0188(7) 0.0190(6) -0.0006(6) 0.0038(6) 0.0018(6)
Fe2 0.0261(8) 0.0206(7) 0.0173(6) -0.0002(6) 0.0053(6) -0.0014(6)
Fe3 0.0248(7) 0.0266(8) 0.0195(6) 0.0014(6) 0.0019(5) -0.0013(6)
Fe4 0.0291(8) 0.0197(7) 0.0172(7) 0.0007(6) 0.0056(6) 0.0002(6)
Fe5 0.0377(8) 0.0266(7) 0.0183(6) -0.0019(6) 0.0071(6) 0.0022(6)
Cl 0.0509(15) 0.0476(15) 0.0191(11) 0.0015(11) 0.0035(10) 0.0133(13)
C1 0.036(6) 0.027(6) 0.029(5) 0.005(4) 0.015(5) 0.009(5)
C2 0.037(6) 0.036(6) 0.036(5) -0.002(4) 0.017(5) 0.022(5)
C3 0.047(6) 0.037(6) 0.027(5) -0.009(4) 0.009(5) 0.018(5)
C4 0.104(7) 0.052(4) 0.061(6) 0.003(5) -0.016(6) 0.029(6)
C5 0.087(7) 0.053(6) 0.055(6) 0.000(5) 0.013(6) 0.022(5)
C6 0.030(6) 0.033(6) 0.038(6) 0.003(5) 0.010(5) 0.002(5)
C7 0.024(6) 0.030(6) 0.037(6) 0.007(5) 0.021(5) 0.003(5)
C8 0.046(7) 0.025(6) 0.032(6) 0.008(5) 0.004(5) 0.019(5)
C9A 0.050(10) 0.059(10) 0.060(9) 0.014(8) 0.007(8) 0.013(8)
C10A 0.050(9) 0.047(9) 0.039(8) 0.028(7) 0.006(7) 0.012(7)
C11A 0.079(11) 0.066(10) 0.081(10) 0.001(8) 0.001(8) 0.021(8)
C9B 0.081(11) 0.080(11) 0.084(11) 0.001(9) -0.004(9) 0.029(9)
C10B 0.069(10) 0.059(10) 0.068(9) 0.016(8) 0.017(8) 0.010(8)
C11B 0.055(9) 0.053(9) 0.062(9) 0.001(8) 0.022(8) 0.027(8)
C12 0.028(3) 0.030(3) 0.021(3) 0.001(3) 0.011(2) 0.001(3)
C13 0.030(6) 0.038(6) 0.028(5) -0.001(5) 0.002(4) 0.007(5)
C14 0.026(6) 0.049(6) 0.067(7) -0.010(6) 0.014(5) 0.000(5)
C15 0.019(5) 0.070(7) 0.045(6) 0.005(5) -0.003(4) 0.011(5)
C16 0.033(6) 0.083(8) 0.041(6) -0.013(5) -0.009(5) 0.008(5)
C17 0.014(5) 0.032(6) 0.026(5) 0.002(5) 0.012(4) 0.004(4)
C18 0.051(7) 0.017(5) 0.021(5) -0.003(4) 0.004(5) -0.012(5)
C19 0.086(9) 0.061(7) 0.075(8) -0.009(6) 0.018(7) -0.048(6)
C20 0.061(7) 0.031(6) 0.063(7) -0.013(5) 0.000(6) -0.014(5)
C21 0.072(8) 0.033(6) 0.105(9) -0.037(6) -0.010(7) 0.012(6)
C22 0.029(6) 0.022(5) 0.016(5) -0.001(4) 0.012(4) -0.001(4)
C23 0.049(7) 0.029(6) 0.036(6) 0.015(5) 0.005(5) -0.018(5)
C24A 0.058(10) 0.047(10) 0.062(10) 0.004(8) 0.015(8) -0.004(8)
C25A 0.091(11) 0.078(10) 0.097(10) 0.026(8) 0.039(9) -0.025(8)
C26A 0.095(11) 0.078(11) 0.086(11) 0.015(9) 0.022(9) -0.027(9)
C24B 0.058(10) 0.059(10) 0.034(9) 0.004(7) 0.017(8) -0.017(8)
C25B 0.035(9) 0.045(9) 0.051(9) 0.015(7) 0.008(7) -0.024(7)
C26B 0.066(10) 0.047(9) 0.075(10) 0.014(8) 0.014(8) -0.011(8)
C27 0.040(4) 0.053(5) 0.048(4) 0.001(4) 0.001(3) 0.002(4)
C28 0.046(7) 0.091(9) 0.052(7) -0.004(6) 0.018(6) -0.003(6)
C29 0.074(7) 0.132(8) 0.102(7) 0.017(6) 0.008(6) 0.018(6)
C30 0.105(8) 0.086(8) 0.180(10) -0.025(8) 0.050(7) -0.047(7)
C31 0.122(9) 0.183(10) 0.093(8) -0.003(8) 0.039(8) -0.012(8)
C32 0.029(5) 0.027(4) 0.019(4) 0.003(4) 0.014(4) -0.006(4)
C33 0.031(6) 0.018(5) 0.042(6) -0.009(4) -0.004(5) -0.011(5)
C34 0.082(8) 0.046(7) 0.060(7) -0.013(6) -0.020(6) -0.016(6)
C35 0.049(8) 0.075(8) 0.088(8) -0.046(6) 0.004(6) -0.022(6)
C36 0.067(8) 0.055(7) 0.047(7) -0.013(5) -0.009(6) -0.019(6)
C37 0.024(6) 0.024(6) 0.031(6) -0.010(5) -0.001(5) -0.014(4)
C38 0.038(6) 0.027(6) 0.023(5) -0.005(4) 0.000(5) 0.009(5)
C39 0.090(9) 0.032(6) 0.048(6) -0.018(5) -0.005(6) 0.014(6)
C40 0.072(8) 0.054(7) 0.083(8) -0.012(6) 0.036(7) 0.024(6)
C41 0.103(9) 0.040(6) 0.039(6) -0.004(5) 0.012(6) 0.033(6)
C42 0.055(7) 0.022(5) 0.017(5) -0.002(4) 0.011(5) -0.004(5)
C43 0.030(6) 0.040(6) 0.032(5) -0.005(5) 0.010(5) -0.003(5)
C44 0.047(6) 0.069(8) 0.040(6) -0.016(5) 0.018(5) -0.010(6)
C45 0.045(6) 0.064(7) 0.028(5) -0.021(5) 0.011(5) -0.008(5)
C46 0.025(6) 0.081(8) 0.053(6) -0.004(6) 0.007(5) 0.006(5)
C47 0.042(7) 0.032(6) 0.013(5) 0.006(4) 0.008(5) 0.002(5)
C48 0.043(7) 0.035(6) 0.029(5) 0.013(5) 0.015(5) 0.001(5)
C49 0.070(8) 0.031(6) 0.053(6) 0.011(5) 0.036(6) -0.011(5)
C50 0.070(8) 0.069(8) 0.064(7) 0.045(6) 0.014(6) -0.011(6)
C51 0.085(8) 0.021(6) 0.077(7) 0.006(5) 0.038(7) -0.008(5)
O1 0.027(3) 0.032(3) 0.013(3) -0.003(2) 0.012(3) -0.002(3)
O2 0.032(4) 0.016(3) 0.011(3) 0.000(2) 0.000(3) 0.002(3)
O3 0.043(4) 0.011(3) 0.022(3) -0.002(3) 0.007(3) -0.004(3)
O4 0.029(3) 0.023(3) 0.018(3) -0.003(3) 0.003(3) 0.009(3)
O5 0.033(3) 0.019(3) 0.017(3) 0.004(3) 0.007(2) 0.001(3)
O6 0.029(4) 0.024(3) 0.015(3) -0.001(3) 0.009(3) -0.002(3)
O7 0.036(4) 0.023(3) 0.012(3) 0.002(3) 0.006(3) 0.000(3)
O8 0.026(3) 0.019(3) 0.018(3) -0.002(3) 0.003(3) 0.001(3)
O9 0.031(4) 0.019(3) 0.023(3) 0.007(3) 0.002(3) -0.001(3)
O10 0.031(4) 0.035(4) 0.025(3) 0.001(3) 0.009(3) -0.004(3)
O11 0.0186(19) 0.0188(19) 0.0106(18) -0.0008(15) 0.0042(15) -0.0078(16)
O12 0.072(5) 0.109(6) 0.046(4) 0.007(4) 0.007(4) 0.017(4)
O13 0.031(3) 0.023(3) 0.021(3) -0.003(3) 0.000(3) 0.003(3)
O14 0.033(4) 0.025(4) 0.028(3) 0.000(3) 0.002(3) 0.001(3)
O15 0.040(4) 0.027(4) 0.016(3) -0.004(3) 0.003(3) 0.005(3)
O16 0.049(4) 0.033(4) 0.011(3) -0.002(3) 0.001(3) 0.005(3)
O17 0.038(4) 0.041(4) 0.024(3) -0.003(3) 0.009(3) -0.004(3)
O18 0.040(4) 0.046(4) 0.012(3) -0.009(3) 0.001(3) 0.002(3)
O19 0.037(4) 0.020(3) 0.022(3) 0.000(3) 0.006(3) 0.003(3)
O20 0.050(4) 0.027(4) 0.024(3) -0.006(3) 0.017(3) -0.004(3)
O21 0.019(3) 0.014(3) 0.022(3) 0.004(2) 0.005(2) 0.000(2)
O22 0.020(3) 0.023(3) 0.021(3) 0.004(3) -0.004(2) -0.006(3)
N1 0.024(4) 0.031(5) 0.018(4) 0.001(3) 0.009(4) -0.002(4)
N2 0.080(6) 0.049(4) 0.027(4) -0.003(4) 0.003(4) 0.032(5)
O23 0.097(6) 0.128(7) 0.105(6) 0.022(5) 0.043(5) -0.010(5)
O24 0.073(6) 0.145(8) 0.097(6) 0.018(5) 0.015(5) -0.026(6)
C52 0.072(10) 0.096(11) 0.071(9) 0.015(8) 0.019(8) -0.019(8)
C53 0.091(11) 0.103(11) 0.089(10) -0.031(9) 0.003(9) 0.015(8)
C54 0.185(15) 0.103(11) 0.068(9) 0.004(8) -0.004(9) 0.030(10)
C55 0.165(15) 0.133(13) 0.114(11) 0.003(9) -0.003(10) 0.063(10)
C56 0.088(12) 0.178(16) 0.190(15) -0.081(12) 0.004(11) 0.016(11)

loop_
_atom_type_symbol
_atom_type_description
_atom_type_scat_dispersion_real
_atom_type_scat_dispersion_imag
_atom_type_scat_source
C C 0.0033 0.0016 'International Tables Vol C Tables 4.2.6.8 and 6.1.1.4'
H H 0.0000 0.0000 'International Tables Vol C Tables 4.2.6.8 and 6.1.1.4'
N N 0.0061 0.0033 'International Tables Vol C Tables 4.2.6.8 and 6.1.1.4'
O O 0.0106 0.0060 'International Tables Vol C Tables 4.2.6.8 and 6.1.1.4'
Fe Fe 0.3463 0.8444 'International Tables Vol C Tables 4.2.6.8 and 6.1.1.4'
Cl Cl 0.1484 0.1585 'International Tables Vol C Tables 4.2.6.8 and 6.1.1.4'

loop_
_geom_angle_atom_site_label_1
_geom_angle_atom_site_label_2
_geom_angle_atom_site_label_3
_geom_angle
O22 Fe1 O21 81.39(18)
O22 Fe1 O15 96.56(19)
O21 Fe1 O15 177.3(2)
O22 Fe1 O3 169.0(2)
O21 Fe1 O3 91.60(18)
O15 Fe1 O3 90.7(2)
O22 Fe1 O14 97.88(19)
O21 Fe1 O14 94.67(19)
O15 Fe1 O14 83.9(2)
O3 Fe1 O14 91.1(2)
O22 Fe1 O5 88.46(18)
O21 Fe1 O5 95.91(18)
O15 Fe1 O5 85.68(19)
O3 Fe1 O5 83.8(2)
O14 Fe1 O5 168.4(2)
O22 Fe1 Fe4 41.06(13)
O21 Fe1 Fe4 43.98(12)
O15 Fe1 Fe4 134.62(15)
O3 Fe1 Fe4 129.18(14)
O14 Fe1 Fe4 111.89(15)
O5 Fe1 Fe4 79.24(13)
O21 Fe2 O4 95.39(17)
O21 Fe2 O1 79.69(17)
O4 Fe2 O1 170.6(2)
O21 Fe2 O8 98.79(18)
O4 Fe2 O8 94.1(2)
O1 Fe2 O8 94.54(19)
O21 Fe2 O9 96.13(18)
O4 Fe2 O9 83.88(19)
O1 Fe2 O9 88.67(19)
O8 Fe2 O9 165.07(19)
O21 Fe2 N1 171.9(2)
O4 Fe2 N1 92.1(2)
O1 Fe2 N1 92.5(2)
O8 Fe2 N1 83.6(2)
O9 Fe2 N1 81.7(2)
O1 Fe3 O2 99.06(18)
O1 Fe3 O10 90.39(19)
O2 Fe3 O10 167.84(19)
O1 Fe3 O13 168.9(2)
O2 Fe3 O13 86.11(18)
O10 Fe3 O13 83.31(19)
O1 Fe3 O11 93.92(18)
O2 Fe3 O11 95.71(18)
O10 Fe3 O11 91.23(18)
O13 Fe3 O11 95.33(18)
O1 Fe3 O21 77.78(18)
O2 Fe3 O21 80.03(18)
O10 Fe3 O21 94.64(18)
O13 Fe3 O21 93.58(18)
O11 Fe3 O21 169.84(17)
O22 Fe4 O6 89.65(18)
O22 Fe4 O19 95.22(19)
O6 Fe4 O19 91.08(19)
O22 Fe4 O2 102.68(18)
O6 Fe4 O2 167.00(18)
O19 Fe4 O2 91.87(19)
O22 Fe4 O21 80.69(17)
O6 Fe4 O21 97.15(18)
O19 Fe4 O21 170.75(19)
O2 Fe4 O21 81.03(18)
O22 Fe4 O7 169.70(19)
O6 Fe4 O7 81.31(19)
O19 Fe4 O7 89.91(18)
O2 Fe4 O7 86.04(19)
O21 Fe4 O7 95.46(18)
O22 Fe4 Fe1 41.36(12)
O6 Fe4 Fe1 81.05(14)
O19 Fe4 Fe1 135.36(15)
O2 Fe4 Fe1 105.44(14)
O21 Fe4 Fe1 42.93(12)
O7 Fe4 Fe1 131.28(14)
O22 Fe5 O20 94.91(19)
O22 Fe5 O16 95.02(19)
O20 Fe5 O16 167.1(2)
O22 Fe5 O17 106.61(19)
O20 Fe5 O17 83.4(2)
O16 Fe5 O17 85.9(2)
O22 Fe5 O18 167.4(2)
O20 Fe5 O18 83.50(19)
O16 Fe5 O18 85.0(2)
O17 Fe5 O18 60.84(18)
O22 Fe5 Cl 101.28(15)
O20 Fe5 Cl 90.03(16)
O16 Fe5 Cl 96.07(16)
O17 Fe5 Cl 151.77(15)
O18 Fe5 Cl 91.20(15)
O22 Fe5 C42 137.0(2)
O20 Fe5 C42 81.3(2)
O16 Fe5 C42 85.9(2)
O17 Fe5 C42 30.47(19)
O18 Fe5 C42 30.41(18)
Cl Fe5 C42 121.4(2)
N1 C1 C2 111.4(6)
N1 C1 H1A 109.3
C2 C1 H1A 109.3
N1 C1 H1B 109.3
C2 C1 H1B 109.3
H1A C1 H1B 108.0
C1 C2 C3 115.5(7)
C1 C2 H2A 108.4
C3 C2 H2A 108.4
C1 C2 H2B 108.4
C3 C2 H2B 108.4
H2A C2 H2B 107.5
O1 C3 C2 113.1(6)
O1 C3 H3A 109.0
C2 C3 H3A 109.0
O1 C3 H3B 109.0
C2 C3 H3B 109.0
H3A C3 H3B 107.8
C5 C4 N2 117.6(8)
C5 C4 H4A 107.9
N2 C4 H4A 107.9
C5 C4 H4B 107.9
N2 C4 H4B 107.9
H4A C4 H4B 107.2
C4 C5 C6 117.6(8)
C4 C5 H5A 107.9
C6 C5 H5A 107.9
C4 C5 H5B 107.9
C6 C5 H5B 107.9
H5A C5 H5B 107.2
O2 C6 C5 112.9(6)
O2 C6 H6A 109.0
C5 C6 H6A 109.0
O2 C6 H6B 109.0
C5 C6 H6B 109.0
H6A C6 H6B 107.8
O3 C7 O4 124.8(8)
O3 C7 C8 118.2(7)
O4 C7 C8 117.0(8)
C11A C8 C9B 134.5(12)
C11A C8 C10B 59.6(10)
C9B C8 C10B 112.0(13)
C11A C8 C11B 49.7(9)
C9B C8 C11B 107.4(13)
C10B C8 C11B 108.0(12)
C11A C8 C7 111.7(10)
C9B C8 C7 112.8(10)
C10B C8 C7 109.7(10)
C11B C8 C7 106.6(8)
C11A C8 C9A 114.8(13)
C10B C8 C9A 141.0(11)
C11B C8 C9A 70.5(11)
C7 C8 C9A 107.7(9)
C11A C8 C10A 108.2(12)
C9B C8 C10A 66.9(11)
C10B C8 C10A 51.2(9)
C11B C8 C10A 145.3(10)
C7 C8 C10A 106.9(8)
C9A C8 C10A 107.2(11)
C8 C9A H9A1 109.5
C8 C9A H9A2 109.5
H9A1 C9A H9A2 109.5
C8 C9A H9A3 109.5
H9A1 C9A H9A3 109.5
H9A2 C9A H9A3 109.5
C8 C10A H10A 109.5
C8 C10A H10B 109.5
H10A C10A H10B 109.5
C8 C10A H10C 109.5
H10A C10A H10C 109.5
H10B C10A H10C 109.5
C8 C11A H11A 109.5
C8 C11A H11B 109.5
H11A C11A H11B 109.5
C8 C11A H11C 109.5
H11A C11A H11C 109.5
H11B C11A H11C 109.5
C8 C9B H9B1 109.5
C8 C9B H9B2 109.5
H9B1 C9B H9B2 109.5
C8 C9B H9B3 109.5
H9B1 C9B H9B3 109.5
H9B2 C9B H9B3 109.5
C8 C10B H10D 109.5
C8 C10B H10E 109.5
H10D C10B H10E 109.5
C8 C10B H10F 109.5
H10D C10B H10F 109.5
H10E C10B H10F 109.5
C8 C11B H11D 109.5
C8 C11B H11E 109.5
H11D C11B H11E 109.5
C8 C11B H11F 109.5
H11D C11B H11F 109.5
H11E C11B H11F 109.5
O5 C12 O6 124.1(8)
O5 C12 C13 119.9(8)
O6 C12 C13 116.0(7)
C15 C13 C14 109.4(7)
C15 C13 C12 111.1(7)
C14 C13 C12 109.3(6)
C15 C13 C16 110.9(7)
C14 C13 C16 108.8(7)
C12 C13 C16 107.3(6)
C13 C14 H14A 109.5
C13 C14 H14B 109.5
H14A C14 H14B 109.5
C13 C14 H14C 109.5
H14A C14 H14C 109.5
H14B C14 H14C 109.5
C13 C15 H15A 109.5
C13 C15 H15B 109.5
H15A C15 H15B 109.5
C13 C15 H15C 109.5
H15A C15 H15C 109.5
H15B C15 H15C 109.5
C13 C16 H16A 109.5
C13 C16 H16B 109.5
H16A C16 H16B 109.5
C13 C16 H16C 109.5
H16A C16 H16C 109.5
H16B C16 H16C 109.5
O8 C17 O7 123.7(7)
O8 C17 C18 119.4(7)
O7 C17 C18 116.9(7)
C21 C18 C20 109.6(7)
C21 C18 C17 108.3(7)
C20 C18 C17 111.5(6)
C21 C18 C19 111.5(7)
C20 C18 C19 108.7(7)
C17 C18 C19 107.2(6)
C18 C19 H19A 109.5
C18 C19 H19B 109.5
H19A C19 H19B 109.5
C18 C19 H19C 109.5
H19A C19 H19C 109.5
H19B C19 H19C 109.5
C18 C20 H20A 109.5
C18 C20 H20B 109.5
H20A C20 H20B 109.5
C18 C20 H20C 109.5
H20A C20 H20C 109.5
H20B C20 H20C 109.5
C18 C21 H21A 109.5
C18 C21 H21B 109.5
H21A C21 H21B 109.5
C18 C21 H21C 109.5
H21A C21 H21C 109.5
H21B C21 H21C 109.5
O9 C22 O10 126.0(7)
O9 C22 C23 117.5(7)
O10 C22 C23 116.4(7)
C24B C23 C25B 119.7(12)
C24B C23 C26A 133.8(12)
C25B C23 C26A 45.8(10)
C24B C23 C22 111.4(9)
C25B C23 C22 112.4(9)
C26A C23 C22 114.2(10)
C25B C23 C24A 134.7(11)
C26A C23 C24A 114.3(13)
C22 C23 C24A 112.7(10)
C24B C23 C26B 104.9(12)
C25B C23 C26B 101.2(11)
C26A C23 C26B 56.0(11)
C22 C23 C26B 105.3(9)
C24A C23 C26B 69.3(10)
C24B C23 C25A 69.8(11)
C25B C23 C25A 62.1(10)
C26A C23 C25A 106.7(14)
C22 C23 C25A 102.3(9)
C24A C23 C25A 105.2(11)
C26B C23 C25A 151.8(11)
C23 C24A H24A 109.5
C23 C24A H24B 109.5
H24A C24A H24B 109.5
C23 C24A H24C 109.5
H24A C24A H24C 109.5
H24B C24A H24C 109.5
C23 C25A H25A 109.5
C23 C25A H25B 109.5
H25A C25A H25B 109.5
C23 C25A H25C 109.5
H25A C25A H25C 109.5
H25B C25A H25C 109.5
C23 C26A H26A 109.5
C23 C26A H26B 109.5
H26A C26A H26B 109.5
C23 C26A H26C 109.5
H26A C26A H26C 109.5
H26B C26A H26C 109.5
C23 C24B H24D 109.5
C23 C24B H24E 109.5
H24D C24B H24E 109.5
C23 C24B H24F 109.5
H24D C24B H24F 109.5
H24E C24B H24F 109.5
C23 C25B H25D 109.5
C23 C25B H25E 109.5
H25D C25B H25E 109.5
C23 C25B H25F 109.5
H25D C25B H25F 109.5
H25E C25B H25F 109.5
C23 C26B H26D 109.5
C23 C26B H26E 109.5
H26D C26B H26E 109.5
C23 C26B H26F 109.5
H26D C26B H26F 109.5
H26E C26B H26F 109.5
O11 C27 O12 128.5(8)
O11 C27 C28 116.1(7)
O12 C27 C28 115.4(6)
C30 C28 C29 104.1(9)
C30 C28 C27 111.3(8)
C29 C28 C27 110.0(7)
C30 C28 C31 109.2(9)
C29 C28 C31 112.5(9)
C27 C28 C31 109.7(8)
C28 C29 H29A 109.5
C28 C29 H29B 109.5
H29A C29 H29B 109.5
C28 C29 H29C 109.5
H29A C29 H29C 109.5
H29B C29 H29C 109.5
C28 C30 H30A 109.5
C28 C30 H30B 109.5
H30A C30 H30B 109.5
C28 C30 H30C 109.5
H30A C30 H30C 109.5
H30B C30 H30C 109.5
C28 C31 H31A 109.5
C28 C31 H31B 109.5
H31A C31 H31B 109.5
C28 C31 H31C 109.5
H31A C31 H31C 109.5
H31B C31 H31C 109.5
O14 C32 O13 122.9(8)
O14 C32 C33 119.3(7)
O13 C32 C33 117.7(8)
C34 C33 C32 110.8(7)
C34 C33 C35 110.8(8)
C32 C33 C35 110.3(7)
C34 C33 C36 110.2(7)
C32 C33 C36 105.9(6)
C35 C33 C36 108.7(7)
C33 C34 H34A 109.5
C33 C34 H34B 109.5
H34A C34 H34B 109.5
C33 C34 H34C 109.5
H34A C34 H34C 109.5
H34B C34 H34C 109.5
C33 C35 H35A 109.5
C33 C35 H35B 109.5
H35A C35 H35B 109.5
C33 C35 H35C 109.5
H35A C35 H35C 109.5
H35B C35 H35C 109.5
C33 C36 H36A 109.5
C33 C36 H36B 109.5
H36A C36 H36B 109.5
C33 C36 H36C 109.5
H36A C36 H36C 109.5
H36B C36 H36C 109.5
O15 C37 O16 125.0(7)
O15 C37 C38 119.2(7)
O16 C37 C38 115.7(7)
C39 C38 C41 112.2(7)
C39 C38 C40 108.9(7)
C41 C38 C40 108.7(7)
C39 C38 C37 109.2(7)
C41 C38 C37 110.0(7)
C40 C38 C37 107.7(7)
C38 C39 H39A 109.5
C38 C39 H39B 109.5
H39A C39 H39B 109.5
C38 C39 H39C 109.5
H39A C39 H39C 109.5
H39B C39 H39C 109.5
C38 C40 H40A 109.5
C38 C40 H40B 109.5
H40A C40 H40B 109.5
C38 C40 H40C 109.5
H40A C40 H40C 109.5
H40B C40 H40C 109.5
C38 C41 H41A 109.5
C38 C41 H41B 109.5
H41A C41 H41B 109.5
C38 C41 H41C 109.5
H41A C41 H41C 109.5
H41B C41 H41C 109.5
O18 C42 O17 117.5(8)
O18 C42 C43 122.6(7)
O17 C42 C43 119.9(8)
O18 C42 Fe5 59.0(4)
O17 C42 Fe5 58.6(4)
C43 C42 Fe5 174.6(6)
C46 C43 C42 113.0(7)
C46 C43 C44 108.4(7)
C42 C43 C44 104.9(6)
C46 C43 C45 109.2(7)
C42 C43 C45 109.5(7)
C44 C43 C45 111.9(7)
C43 C44 H44A 109.5
C43 C44 H44B 109.5
H44A C44 H44B 109.5
C43 C44 H44C 109.5
H44A C44 H44C 109.5
H44B C44 H44C 109.5
C43 C45 H45A 109.5
C43 C45 H45B 109.5
H45A C45 H45B 109.5
C43 C45 H45C 109.5
H45A C45 H45C 109.5
H45B C45 H45C 109.5
C43 C46 H46A 109.5
C43 C46 H46B 109.5
H46A C46 H46B 109.5
C43 C46 H46C 109.5
H46A C46 H46C 109.5
H46B C46 H46C 109.5
O20 C47 O19 126.0(8)
O20 C47 C48 118.0(7)
O19 C47 C48 115.8(7)
C49 C48 C50 109.8(7)
C49 C48 C51 109.7(7)
C50 C48 C51 110.7(7)
C49 C48 C47 109.8(7)
C50 C48 C47 105.7(7)
C51 C48 C47 111.1(7)
C48 C49 H49A 109.5
C48 C49 H49B 109.5
H49A C49 H49B 109.5
C48 C49 H49C 109.5
H49A C49 H49C 109.5
H49B C49 H49C 109.5
C48 C50 H50A 109.5
C48 C50 H50B 109.5
H50A C50 H50B 109.5
C48 C50 H50C 109.5
H50A C50 H50C 109.5
H50B C50 H50C 109.5
C48 C51 H51A 109.5
C48 C51 H51B 109.5
H51A C51 H51B 109.5
C48 C51 H51C 109.5
H51A C51 H51C 109.5
H51B C51 H51C 109.5
C3 O1 Fe3 131.4(4)
C3 O1 Fe2 129.0(4)
Fe3 O1 Fe2 98.5(2)
C6 O2 Fe4 121.7(4)
C6 O2 Fe3 123.7(4)
Fe4 O2 Fe3 101.3(2)
C7 O3 Fe1 124.0(5)
C7 O4 Fe2 125.1(5)
C12 O5 Fe1 127.8(5)
C12 O6 Fe4 127.1(5)
C17 O7 Fe4 127.7(5)
C17 O8 Fe2 129.3(5)
C22 O9 Fe2 127.1(5)
C22 O10 Fe3 127.6(5)
C27 O11 Fe3 131.0(5)
C32 O13 Fe3 126.9(5)
C32 O14 Fe1 130.8(5)
C37 O15 Fe1 130.4(5)
C37 O16 Fe5 125.1(5)
C42 O17 Fe5 90.9(5)
C42 O18 Fe5 90.6(4)
C47 O19 Fe4 129.3(5)
C47 O20 Fe5 131.4(5)
Fe2 O21 Fe1 124.1(2)
Fe2 O21 Fe4 121.1(2)
Fe1 O21 Fe4 93.09(17)
Fe2 O21 Fe3 96.28(17)
Fe1 O21 Fe3 123.5(2)
Fe4 O21 Fe3 97.65(18)
Fe5 O22 Fe4 130.7(2)
Fe5 O22 Fe1 125.9(2)
Fe4 O22 Fe1 97.58(19)
C1 N1 Fe2 117.0(5)
C1 N1 H1 94(5)
Fe2 N1 H1 120(5)
C1 N1 H2 108(5)
Fe2 N1 H2 100(5)
H1 N1 H2 118(7)
O24 C52 O23 127.2(11)
O24 C52 C53 115.5(10)
O23 C52 C53 117.2(9)
C52 C53 C54 113.3(10)
C52 C53 C56 108.1(10)
C54 C53 C56 106.9(11)
C52 C53 C55 108.2(10)
C54 C53 C55 110.4(10)
C56 C53 C55 109.9(10)
C53 C54 H54A 109.5
C53 C54 H54B 109.5
H54A C54 H54B 109.5
C53 C54 H54C 109.5
H54A C54 H54C 109.5
H54B C54 H54C 109.5
C53 C55 H55A 109.5
C53 C55 H55B 109.5
H55A C55 H55B 109.5
C53 C55 H55C 109.5
H55A C55 H55C 109.5
H55B C55 H55C 109.5
C53 C56 H56A 109.5
C53 C56 H56B 109.5
H56A C56 H56B 109.5
C53 C56 H56C 109.5
H56A C56 H56C 109.5
H56B C56 H56C 109.5

loop_
_geom_bond_atom_site_label_1
_geom_bond_atom_site_label_2
_geom_bond_distance
Fe1 O22 1.953(4)
Fe1 O21 1.998(4)
Fe1 O15 2.004(5)
Fe1 O3 2.005(5)
Fe1 O14 2.021(5)
Fe1 O5 2.046(5)
Fe1 Fe4 2.9296(14)
Fe2 O21 1.961(4)
Fe2 O4 1.989(5)
Fe2 O1 2.000(5)
Fe2 O8 2.005(5)
Fe2 O9 2.053(5)
Fe2 N1 2.139(6)
Fe3 O1 1.967(4)
Fe3 O2 2.004(4)
Fe3 O10 2.024(5)
Fe3 O13 2.038(5)
Fe3 O11 2.068(5)
Fe3 O21 2.073(4)
Fe4 O22 1.941(5)
Fe4 O6 1.989(5)
Fe4 O19 1.996(5)
Fe4 O2 1.998(5)
Fe4 O21 2.037(4)
Fe4 O7 2.045(5)
Fe5 O22 1.850(4)
Fe5 O20 2.028(5)
Fe5 O16 2.038(5)
Fe5 O17 2.133(5)
Fe5 O18 2.141(5)
Fe5 Cl 2.337(2)
Fe5 C42 2.499(9)
C1 N1 1.476(9)
C1 C2 1.495(9)
C1 H1A 0.9700
C1 H1B 0.9700
C2 C3 1.519(9)
C2 H2A 0.9700
C2 H2B 0.9700
C3 O1 1.431(7)
C3 H3A 0.9700
C3 H3B 0.9700
C4 C5 1.469(8)
C4 N2 1.492(9)
C4 H4A 0.9700
C4 H4B 0.9700
C5 C6 1.492(9)
C5 H5A 0.9700
C5 H5B 0.9700
C6 O2 1.413(8)
C6 H6A 0.9700
C6 H6B 0.9700
C7 O3 1.262(9)
C7 O4 1.274(8)
C7 C8 1.548(10)
C8 C11A 1.489(14)
C8 C9B 1.497(15)
C8 C10B 1.527(18)
C8 C11B 1.533(16)
C8 C9A 1.543(14)
C8 C10A 1.551(13)
C9A H9A1 0.9600
C9A H9A2 0.9600
C9A H9A3 0.9600
C10A H10A 0.9600
C10A H10B 0.9600
C10A H10C 0.9600
C11A H11A 0.9600
C11A H11B 0.9600
C11A H11C 0.9600
C9B H9B1 0.9600
C9B H9B2 0.9600
C9B H9B3 0.9600
C10B H10D 0.9600
C10B H10E 0.9600
C10B H10F 0.9600
C11B H11D 0.9600
C11B H11E 0.9600
C11B H11F 0.9600
C12 O5 1.242(8)
C12 O6 1.292(8)
C12 C13 1.533(10)
C13 C15 1.487(9)
C13 C14 1.520(9)
C13 C16 1.530(9)
C14 H14A 0.9600
C14 H14B 0.9600
C14 H14C 0.9600
C15 H15A 0.9600
C15 H15B 0.9600
C15 H15C 0.9600
C16 H16A 0.9600
C16 H16B 0.9600
C16 H16C 0.9600
C17 O8 1.262(8)
C17 O7 1.261(8)
C17 C18 1.532(10)
C18 C21 1.493(10)
C18 C20 1.510(9)
C18 C19 1.532(10)
C19 H19A 0.9600
C19 H19B 0.9600
C19 H19C 0.9600
C20 H20A 0.9600
C20 H20B 0.9600
C20 H20C 0.9600
C21 H21A 0.9600
C21 H21B 0.9600
C21 H21C 0.9600
C22 O9 1.270(8)
C22 O10 1.269(8)
C22 C23 1.519(10)
C23 C24B 1.456(13)
C23 C25B 1.484(13)
C23 C26A 1.474(15)
C23 C24A 1.521(14)
C23 C26B 1.573(14)
C23 C25A 1.580(15)
C24A H24A 0.9600
C24A H24B 0.9600
C24A H24C 0.9600
C25A H25A 0.9600
C25A H25B 0.9600
C25A H25C 0.9600
C26A H26A 0.9600
C26A H26B 0.9600
C26A H26C 0.9600
C24B H24D 0.9600
C24B H24E 0.9600
C24B H24F 0.9600
C25B H25D 0.9600
C25B H25E 0.9600
C25B H25F 0.9600
C26B H26D 0.9600
C26B H26E 0.9600
C26B H26F 0.9600
C27 O11 1.180(4)
C27 O12 1.305(4)
C27 C28 1.552(10)
C28 C30 1.489(11)
C28 C29 1.533(12)
C28 C31 1.551(8)
C29 H29A 0.9600
C29 H29B 0.9600
C29 H29C 0.9600
C30 H30A 0.9600
C30 H30B 0.9600
C30 H30C 0.9600
C31 H31A 0.9600
C31 H31B 0.9600
C31 H31C 0.9600
C32 O14 1.265(8)
C32 O13 1.281(8)
C32 C33 1.517(10)
C33 C34 1.481(10)
C33 C35 1.506(10)
C33 C36 1.521(10)
C34 H34A 0.9600
C34 H34B 0.9600
C34 H34C 0.9600
C35 H35A 0.9600
C35 H35B 0.9600
C35 H35C 0.9600
C36 H36A 0.9600
C36 H36B 0.9600
C36 H36C 0.9600
C37 O15 1.251(8)
C37 O16 1.282(8)
C37 C38 1.547(10)
C38 C39 1.494(10)
C38 C41 1.516(9)
C38 C40 1.521(10)
C39 H39A 0.9600
C39 H39B 0.9600
C39 H39C 0.9600
C40 H40A 0.9600
C40 H40B 0.9600
C40 H40C 0.9600
C41 H41A 0.9600
C41 H41B 0.9600
C41 H41C 0.9600
C42 O18 1.265(8)
C42 O17 1.267(7)
C42 C43 1.530(10)
C43 C46 1.501(10)
C43 C44 1.535(10)
C43 C45 1.521(9)
C44 H44A 0.9600
C44 H44B 0.9600
C44 H44C 0.9600
C45 H45A 0.9600
C45 H45B 0.9600
C45 H45C 0.9600
C46 H46A 0.9600
C46 H46B 0.9600
C46 H46C 0.9600
C47 O20 1.254(8)
C47 O19 1.265(8)
C47 C48 1.542(10)
C48 C49 1.503(10)
C48 C50 1.520(10)
C48 C51 1.531(10)
C49 H49A 0.9600
C49 H49B 0.9600
C49 H49C 0.9600
C50 H50A 0.9600
C50 H50B 0.9600
C50 H50C 0.9600
C51 H51A 0.9600
C51 H51B 0.9600
C51 H51C 0.9600
N1 H1 0.86(2)
N1 H2 0.85(2)
O23 C52 1.344(7)
O24 C52 1.182(7)
C52 C53 1.506(13)
C53 C54 1.542(13)
C53 C56 1.541(8)
C53 C55 1.550(8)
C54 H54A 0.9600
C54 H54B 0.9600
C54 H54C 0.9600
C55 H55A 0.9600
C55 H55B 0.9600
C55 H55C 0.9600
C56 H56A 0.9600
C56 H56B 0.9600
C56 H56C 0.9600
